data_4341889
loop_
_publ_author_name
'Park, Jesse G.'
'Jeon, Ie-Rang'
'Harris, T. David'

_publ_section_title
;
 Electronic Effects of Ligand Substitution on Spin Crossover in a Series
 of Diiminoquinonoid-Bridged Fe(II)2 Complexes.
;
_journal_issue 1
_journal_name_full 'Inorganic chemistry'
_journal_page_first 359
_journal_page_last 369
_journal_paper_doi 10.1021/ic5025586
_journal_volume 54
_journal_year 2015
_chemical_formula_moiety '2(C32 H12 B F24), C54 H46 Br2 Fe2 N10 O2, C4 O'
_chemical_formula_sum 'C128 H92 B2 Br2 F48 Fe2 N10 O3'
_chemical_formula_weight 3023.25
_space_group_crystal_system triclinic
_space_group_IT_number 2
_space_group_name_Hall '-P 1'
_space_group_name_H-M_alt 'P -1'
_symmetry_space_group_name_Hall '-P 1'
_symmetry_space_group_name_H-M 'P -1'
_atom_sites_solution_hydrogens geom
_audit_creation_date 2014-10-21
_audit_creation_method
;
Olex2 1.2
(compiled 2014.08.28 svn.r2986 for OlexSys, GUI svn.r4874)
;
_cell_angle_alpha 85.473(2)
_cell_angle_beta 76.051(2)
_cell_angle_gamma 78.445(2)
_cell_formula_units_Z 1
_cell_length_a 12.3771(7)
_cell_length_b 16.8442(10)
_cell_length_c 17.5919(10)
_cell_measurement_reflns_used 9743
_cell_measurement_temperature 100
_cell_measurement_theta_max 65.10
_cell_measurement_theta_min 2.59
_cell_volume 3485.5(3)
_computing_molecular_graphics 'Olex2 (Dolomanov et al., 2009)'
_computing_publication_material 'Olex2 (Dolomanov et al., 2009)'
_computing_structure_refinement 'ShelXL (Sheldrick, 2008)'
_diffrn_ambient_temperature 100
_diffrn_measured_fraction_theta_full 0.933
_diffrn_measured_fraction_theta_max 0.988
_diffrn_measurement_device_type 'Bruker APEX-II CCD'
_diffrn_measurement_method '\f and \w scans'
_diffrn_radiation_type CuK\a
_diffrn_radiation_wavelength 1.54178
_diffrn_reflns_av_R_equivalents 0.0229
_diffrn_reflns_av_unetI/netI 0.0270
_diffrn_reflns_Laue_measured_fraction_full 0.933
_diffrn_reflns_Laue_measured_fraction_max 0.988
_diffrn_reflns_limit_h_max 14
_diffrn_reflns_limit_h_min -11
_diffrn_reflns_limit_k_max 19
_diffrn_reflns_limit_k_min -18
_diffrn_reflns_limit_l_max 20
_diffrn_reflns_limit_l_min -20
_diffrn_reflns_number 33648
_diffrn_reflns_point_group_measured_fraction_full 0.933
_diffrn_reflns_point_group_measured_fraction_max 0.988
_diffrn_reflns_theta_full 67.679
_diffrn_reflns_theta_max 65.110
_diffrn_reflns_theta_min 2.589
_diffrn_standards_number 0
_exptl_absorpt_coefficient_mu 3.380
_exptl_absorpt_correction_T_max 0.7526
_exptl_absorpt_correction_T_min 0.5939
_exptl_absorpt_correction_type empirical
_exptl_absorpt_process_details
;
SADABS-2012/1 (Bruker,2012) was used for absorption correction.
wR2(int) was 0.1011 before and 0.0344 after correction.
The Ratio of minimum to maximum transmission is 0.7891.
The \l/2 correction factor is 0.0015.
;
_exptl_crystal_colour 'clear greenish brown'
_exptl_crystal_colour_lustre clear
_exptl_crystal_colour_modifier greenish
_exptl_crystal_colour_primary brown
_exptl_crystal_density_diffrn 1.440
_exptl_crystal_description block
_exptl_crystal_F_000 1518
_exptl_crystal_size_max 0.297
_exptl_crystal_size_mid 0.152
_exptl_crystal_size_min 0.108
_refine_diff_density_max 1.110
_refine_diff_density_min -0.811
_refine_diff_density_rms 0.089
_refine_ls_extinction_method none
_refine_ls_goodness_of_fit_ref 1.083
_refine_ls_hydrogen_treatment constr
_refine_ls_matrix_type full
_refine_ls_number_parameters 875
_refine_ls_number_reflns 11767
_refine_ls_number_restraints 49
_refine_ls_restrained_S_all 1.083
_refine_ls_R_factor_all 0.0603
_refine_ls_R_factor_gt 0.0565
_refine_ls_shift/su_max 0.001
_refine_ls_shift/su_mean 0.000
_refine_ls_structure_factor_coef Fsqd
_refine_ls_weighting_details 'w=1/[\s^2^(Fo^2^)+(0.1111P)^2^+3.4855P] where P=(Fo^2^+2Fc^2^)/3'
_refine_ls_weighting_scheme calc
_refine_ls_wR_factor_gt 0.1687
_refine_ls_wR_factor_ref 0.1735
_reflns_Friedel_coverage 0.000
_reflns_number_gt 10798
_reflns_number_total 11767
_reflns_threshold_expression 'I > 2\s(I)'
_cod_data_source_file ic5025586_si_002.cif
_cod_data_source_block compound_2_100k
_cod_depositor_comments 'Adding full bibliography for 4341887--4341894.cif.'
_cod_database_code 4341889
_shelxl_version_number 2014/6
_shelx_space_group_comment
;
The symmetry employed for this shelxl refinement is uniquely defined
by the following loop, which should always be used as a source of
symmetry information in preference to the above space-group names.
They are only intended as comments.
;
_olex2_refinement_description
;
1. Others
 Fixed Sof: F51A(0.5) F51B(0.5)
 Fixed Uiso: H2(0.043) H4(0.045) H6(0.048) H8(0.055) H10(0.066) H12(0.057)
 H14(0.048) H15(0.06) H17(0.069) H18(0.046) H20(0.046) H21(0.05) H30A(0.057)
 H30B(0.057) H32(0.052) H33(0.058) H34(0.057) H35(0.05) H36(0.116) H38(0.189)
 H39(0.196) H40(0.127) H42A(0.068) H42B(0.068) H43A(0.092) H43B(0.092)
 H45(0.086) H46(0.079) H47(0.063) H48(0.05) H49(0.074) H52(0.046) H79(0.074)
 H80(0.059) H81(0.074)
 Fixed X: H2(0.6158) H4(0.2787) H6(0.4341) H8(0.5119) H10(0.6111) H12(0.7607)
 H14(0.7909) H15(0.621) H17(0.7786) H18(0.8966) H20(0.6466) H21(0.9743)
 H30A(1.2168) H30B(1.1882) H32(1.0365) H33(0.8393) H34(0.7436) H35(0.8477)
 H36(1.0174) H38(1.0941) H39(1.2731) H40(1.375) H42A(1.3587) H42B(1.367)
 H43A(1.3526) H43B(1.3006) H45(1.2748) H46(1.1604) H47(0.9989) H48(0.6761)
 H49(0.48) H52(0.7112) H79(1.0212) H80(0.5137) H81(0.3992)
 Fixed Y: H2(0.4384) H4(0.4876) H6(0.2602) H8(0.2762) H10(0.0574) H12(0.1125)
 H14(0.3231) H15(0.1397) H17(0.1643) H18(0.2438) H20(0.3976) H21(0.4021)
 H30A(0.1748) H30B(0.1425) H32(0.1427) H33(0.1814) H34(0.2804) H35(0.3385)
 H36(0.2595) H38(0.1632) H39(0.0845) H40(0.1032) H42A(0.163) H42B(0.2499)
 H43A(0.3147) H43B(0.269) H45(0.4031) H46(0.53) H47(0.4998) H48(0.5476)
 H49(0.5717) H52(0.6627) H79(0.579) H80(0.688) H81(0.642)
 Fixed Z: H2(0.1763) H4(0.2738) H6(0.2067) H8(0.053) H10(-0.0473) H12(0.1177)
 H14(0.2366) H15(0.2507) H17(0.422) H18(0.1133) H20(0.0382) H21(-0.0681) H30A(-
 0.2044) H30B(-0.279) H32(-0.1164) H33(-0.076) H34(-0.1509) H35(-0.2622) H36(-
 0.4723) H38(-0.5672) H39(-0.5721) H40(-0.4797) H42A(-0.3488) H42B(-0.3918)
 H43A(-0.2873) H43B(-0.2077) H45(-0.139) H46(-0.1112) H47(-0.2758) H48(-0.6205)
 H49(-0.5708) H52(-0.4366) H79(-0.1801) H80(-0.3889) H81(-0.4562)
;
_olex2_computing_structure_refinement_long 'ShelXL (Sheldrick, 2008)'
_olex2_submission_special_instructions 'No special instructions were received'

loop_
_space_group_symop_operation_xyz
'x, y, z'
'-x, -y, -z'

loop_
_atom_site_label
_atom_site_type_symbol
_atom_site_fract_x
_atom_site_fract_y
_atom_site_fract_z
_atom_site_U_iso_or_equiv
_atom_site_adp_type
_atom_site_occupancy
_atom_site_site_symmetry_order
_atom_site_calc_flag
_atom_site_refinement_flags_posn
_atom_site_refinement_flags_occupancy
_atom_site_disorder_assembly
_atom_site_disorder_group
F1 F 0.4353(4) 0.1365(3) -0.0802(3) 0.1301(17) Uani 1 1 d . . . .
F2 F 0.5196(4) 0.2260(3) -0.1263(3) 0.1346(18) Uani 1 1 d . . . .
F3 F 0.8802(3) -0.0027(2) 0.0100(3) 0.1171(15) Uani 1 1 d . . . .
F4 F 0.7566(3) -0.05154(19) 0.0953(2) 0.0942(10) Uani 1 1 d . . . .
F5 F 0.7545(4) -0.0540(2) -0.0240(3) 0.1057(12) Uani 1 1 d . . . .
F6 F 0.6881(5) 0.00450(19) 0.3438(3) 0.1302(17) Uani 1 1 d . . . .
F7 F 0.6636(6) 0.0574(2) 0.4550(2) 0.146(2) Uani 1 1 d . . . .
F8 F 0.5372(5) 0.0780(3) 0.3941(4) 0.178(3) Uani 1 1 d . . . .
F9 F 1.1195(3) 0.3213(5) 0.0533(4) 0.200(4) Uani 1 1 d . . . .
F10 F 1.1372(2) 0.2819(4) -0.05384(19) 0.154(2) Uani 1 1 d . . . .
F11 F 0.5091(2) 0.58974(14) 0.15697(14) 0.0575(6) Uani 1 1 d . . . .
F12 F 0.5211(2) 0.57280(15) 0.27622(17) 0.0639(6) Uani 1 1 d . . . .
F13 F 0.6604(3) 0.4824(4) -0.0781(3) 0.153(2) Uani 1 1 d . . . .
F14 F 0.8238(3) 0.4733(2) -0.14666(16) 0.0824(9) Uani 1 1 d . . . .
F15 F 0.7734(7) 0.5459(2) -0.0510(3) 0.173(3) Uani 1 1 d . . . .
F16 F 0.1873(2) 0.3311(2) 0.21104(14) 0.0711(8) Uani 1 1 d . . . .
F17 F 0.15305(19) 0.39066(18) 0.31920(16) 0.0670(7) Uani 1 1 d . . . .
F18 F 0.2422(2) 0.26946(17) 0.30937(17) 0.0712(7) Uani 1 1 d . . . .
F19 F 0.8743(3) 0.2731(2) 0.43771(17) 0.0895(10) Uani 1 1 d . . . .
F20 F 0.9705(2) 0.2881(3) 0.3200(2) 0.0946(11) Uani 1 1 d . . . .
F21 F 0.8252(3) 0.37632(18) 0.36660(16) 0.0730(7) Uani 1 1 d . . . .
F50 F 0.3869(5) 0.2510(5) -0.0296(4) 0.227(4) Uani 1 1 d . . . .
F90 F 0.35892(18) 0.61137(13) 0.24848(15) 0.0572(6) Uani 1 1 d . . . .
C1 C 0.5444(3) 0.3387(2) 0.18361(19) 0.0370(7) Uani 1 1 d . . . .
C2 C 0.5459(3) 0.4198(2) 0.19263(19) 0.0355(7) Uani 1 1 d . . . .
H2 H 0.6158 0.4384 0.1763 0.043 Uiso 1 1 calc R . . .
C3 C 0.4484(3) 0.4745(2) 0.22470(19) 0.0361(7) Uani 1 1 d . . . .
C4 C 0.3451(3) 0.4503(2) 0.25144(19) 0.0373(7) Uani 1 1 d . . . .
H4 H 0.2787 0.4876 0.2738 0.045 Uiso 1 1 calc R . . .
C5 C 0.3421(3) 0.3695(2) 0.24445(19) 0.0391(7) Uani 1 1 d . . . .
C6 C 0.4392(3) 0.3151(2) 0.2111(2) 0.0401(7) Uani 1 1 d . . . .
H6 H 0.4341 0.2602 0.2067 0.048 Uiso 1 1 calc R . . .
C7 C 0.6381(3) 0.2046(2) 0.0965(2) 0.0413(8) Uani 1 1 d . . . .
C8 C 0.5600(3) 0.2244(2) 0.0488(2) 0.0455(8) Uani 1 1 d . . . .
H8 H 0.5119 0.2762 0.0530 0.055 Uiso 1 1 calc R . . .
C9 C 0.5503(3) 0.1711(3) -0.0042(3) 0.0529(9) Uani 1 1 d . . . .
C10 C 0.6180(4) 0.0944(3) -0.0114(3) 0.0549(10) Uani 1 1 d . . . .
H10 H 0.6111 0.0574 -0.0473 0.066 Uiso 1 1 calc R . . .
C11 C 0.6954(4) 0.0732(3) 0.0349(3) 0.0545(10) Uani 1 1 d . . . .
C12 C 0.7056(3) 0.1282(2) 0.0873(2) 0.0478(9) Uani 1 1 d . . . .
H12 H 0.7607 0.1125 0.1177 0.057 Uiso 1 1 calc R . . .
C13 C 0.7023(3) 0.2362(2) 0.2286(2) 0.0393(7) Uani 1 1 d . . . .
C14 C 0.7661(3) 0.2762(2) 0.2629(2) 0.0403(7) Uani 1 1 d . . . .
H14 H 0.7909 0.3231 0.2366 0.048 Uiso 1 1 calc R . . .
C15 C 0.6654(3) 0.1688(2) 0.2713(2) 0.0497(9) Uani 1 1 d . . . .
H15 H 0.6210 0.1397 0.2507 0.060 Uiso 1 1 calc R . . .
C16 C 0.6918(4) 0.1433(2) 0.3428(3) 0.0584(11) Uani 1 1 d . . . .
C17 C 0.7584(4) 0.1830(3) 0.3740(2) 0.0575(10) Uani 1 1 d . . . .
H17 H 0.7786 0.1643 0.4220 0.069 Uiso 1 1 calc R . . .
C18 C 0.8717(3) 0.2860(2) 0.0789(2) 0.0380(7) Uani 1 1 d . . . .
H18 H 0.8966 0.2438 0.1133 0.046 Uiso 1 1 calc R . . .
C19 C 0.7555(3) 0.3147(2) 0.08785(19) 0.0351(7) Uani 1 1 d . . . .
C20 C 0.7248(3) 0.3766(2) 0.03487(19) 0.0380(7) Uani 1 1 d . . . .
H20 H 0.6466 0.3976 0.0382 0.046 Uiso 1 1 calc R . . .
C21 C 0.9196(3) 0.3796(2) -0.0295(2) 0.0418(8) Uani 1 1 d . . . .
H21 H 0.9743 0.4021 -0.0681 0.050 Uiso 1 1 calc R . . .
C22 C 0.9523(3) 0.3171(2) 0.0212(2) 0.0395(7) Uani 1 1 d . . . .
C23 C 1.0759(3) 0.2839(3) 0.0156(2) 0.0462(9) Uani 1 1 d . . . .
C24 C 0.6497(7) 0.0690(4) 0.3832(4) 0.0871(18) Uani 1 1 d . . . .
C25 C 0.7715(5) -0.0069(3) 0.0283(4) 0.0713(13) Uani 1 1 d . . . .
C26 C 0.4687(4) 0.1971(3) -0.0551(3) 0.0696(13) Uani 1 1 d . . . .
C71 C 0.4583(3) 0.5612(2) 0.2268(2) 0.0424(8) Uani 1 1 d . . . .
C72 C 0.7647(4) 0.4776(3) -0.0736(2) 0.0570(11) Uani 1 1 d . . . .
C73 C 0.2314(3) 0.3404(3) 0.2708(2) 0.0458(8) Uani 1 1 d . . . .
C75 C 0.8669(4) 0.2964(3) 0.3640(2) 0.0609(11) Uani 1 1 d . . . .
C76 C 0.8045(3) 0.4083(2) -0.0222(2) 0.0416(8) Uani 1 1 d . . . .
C77 C 0.7949(3) 0.2506(2) 0.3335(2) 0.0473(8) Uani 1 1 d . . . .
B1 B 0.6600(3) 0.2726(2) 0.1497(2) 0.0375(8) Uani 1 1 d . . . .
F51A F 1.0919(4) 0.2024(3) 0.0133(4) 0.0644(14) Uani 0.5 1 d . P A 1
F51B F 1.1003(5) 0.2299(8) 0.0691(4) 0.119(4) Uani 0.5 1 d . P A 2
Br01 Br 0.75215(2) 0.44232(2) -0.43377(2) 0.03526(13) Uani 1 1 d . . . .
Fe1 Fe 1.10095(4) 0.33303(3) -0.34559(3) 0.02931(14) Uani 1 1 d . . . .
O1 O 0.96508(18) 0.39086(13) -0.37920(13) 0.0330(5) Uani 1 1 d . . . .
N1 N 1.2311(2) 0.2536(2) -0.29790(19) 0.0456(7) Uani 1 1 d . . . .
N2 N 0.9992(2) 0.27500(17) -0.25592(16) 0.0373(6) Uani 1 1 d . . . .
N3 N 1.1484(4) 0.2403(2) -0.42175(19) 0.0581(10) Uani 1 1 d . . . .
N4 N 0.8312(2) 0.59125(16) -0.56334(15) 0.0313(5) Uani 1 1 d . . . .
N5 N 1.1213(3) 0.40718(18) -0.26474(17) 0.0428(7) Uani 1 1 d . . . .
C30 C 1.1776(3) 0.1910(2) -0.2476(2) 0.0474(9) Uani 1 1 d . . . .
H30A H 1.2168 0.1748 -0.2044 0.057 Uiso 1 1 calc R . . .
H30B H 1.1882 0.1425 -0.2790 0.057 Uiso 1 1 calc R . . .
C31 C 1.0532(3) 0.2182(2) -0.2132(2) 0.0384(7) Uani 1 1 d . . . .
C32 C 0.9961(3) 0.1825(2) -0.1458(2) 0.0432(8) Uani 1 1 d . . . .
H32 H 1.0365 0.1427 -0.1164 0.052 Uiso 1 1 calc R . . .
C33 C 0.8800(3) 0.2054(2) -0.1219(2) 0.0487(9) Uani 1 1 d . . . .
H33 H 0.8393 0.1814 -0.0760 0.058 Uiso 1 1 calc R . . .
C34 C 0.8236(3) 0.2639(2) -0.1659(2) 0.0479(9) Uani 1 1 d . . . .
H34 H 0.7436 0.2804 -0.1509 0.057 Uiso 1 1 calc R . . .
C35 C 0.8861(3) 0.2978(2) -0.2324(2) 0.0417(8) Uani 1 1 d . . . .
H35 H 0.8477 0.3385 -0.2622 0.050 Uiso 1 1 calc R . . .
C36 C 1.0908(7) 0.2280(3) -0.4741(3) 0.097(2) Uani 1 1 d . . . .
H36 H 1.0174 0.2595 -0.4723 0.116 Uiso 1 1 calc R . . .
C38 C 1.1359(12) 0.1706(4) -0.5304(4) 0.157(5) Uani 1 1 d . . . .
H38 H 1.0941 0.1632 -0.5672 0.189 Uiso 1 1 calc R . . .
C39 C 1.2416(12) 0.1241(4) -0.5332(4) 0.163(5) Uani 1 1 d . . . .
H39 H 1.2731 0.0845 -0.5721 0.196 Uiso 1 1 calc R . . .
C40 C 1.3022(8) 0.1350(3) -0.4792(3) 0.106(3) Uani 1 1 d . . . .
H40 H 1.3750 0.1032 -0.4797 0.127 Uiso 1 1 calc R . . .
C41 C 1.2521(5) 0.1943(2) -0.4244(2) 0.0627(13) Uani 1 1 d . . . .
C42 C 1.3140(4) 0.2136(2) -0.3665(3) 0.0570(11) Uani 1 1 d . . . .
H42A H 1.3587 0.1630 -0.3488 0.068 Uiso 1 1 calc R . . .
H42B H 1.3670 0.2499 -0.3918 0.068 Uiso 1 1 calc R . . .
C43 C 1.2814(4) 0.3018(3) -0.2535(4) 0.0768(17) Uani 1 1 d . . . .
H43A H 1.3526 0.3147 -0.2873 0.092 Uiso 1 1 calc R . . .
H43B H 1.3006 0.2690 -0.2077 0.092 Uiso 1 1 calc R . . .
C44 C 1.2026(3) 0.3794(3) -0.2256(3) 0.0518(10) Uani 1 1 d . . . .
C45 C 1.2181(4) 0.4240(3) -0.1671(3) 0.0721(15) Uani 1 1 d . . . .
H45 H 1.2748 0.4031 -0.1390 0.086 Uiso 1 1 calc R . . .
C46 C 1.1503(4) 0.4986(3) -0.1506(3) 0.0656(13) Uani 1 1 d . . . .
H46 H 1.1604 0.5300 -0.1112 0.079 Uiso 1 1 calc R . . .
C47 C 1.0560(4) 0.4799(2) -0.2477(2) 0.0522(10) Uani 1 1 d . . . .
H47 H 0.9989 0.4998 -0.2758 0.063 Uiso 1 1 calc R . . .
C48 C 0.6436(3) 0.5754(2) -0.5731(2) 0.0414(8) Uani 1 1 d . . . .
H48 H 0.6761 0.5476 -0.6205 0.050 Uiso 1 1 calc R . . .
C49 C 0.5273(3) 0.5904(3) -0.5436(3) 0.0615(12) Uani 1 1 d . . . .
H49 H 0.4800 0.5717 -0.5708 0.074 Uiso 1 1 calc R . . .
C50 C 0.9769(2) 0.44338(18) -0.43676(17) 0.0289(6) Uani 1 1 d . . . .
C51 C 0.9047(2) 0.54203(19) -0.53047(17) 0.0290(6) Uani 1 1 d . . . .
C52 C 0.6641(3) 0.6440(2) -0.4639(2) 0.0384(7) Uani 1 1 d . . . .
H52 H 0.7112 0.6627 -0.4366 0.046 Uiso 1 1 calc R . . .
C53 C 0.7116(2) 0.60169(19) -0.53207(18) 0.0317(6) Uani 1 1 d . . . .
C60 C 0.8897(2) 0.48158(19) -0.47000(18) 0.0296(6) Uani 1 1 d . . . .
C79 C 1.0686(4) 0.5274(3) -0.1909(3) 0.0616(12) Uani 1 1 d . . . .
H79 H 1.0212 0.5790 -0.1801 0.074 Uiso 1 1 calc R . . .
C80 C 0.5468(3) 0.6591(2) -0.4357(2) 0.0492(9) Uani 1 1 d . . . .
H80 H 0.5137 0.6880 -0.3889 0.059 Uiso 1 1 calc R . . .
C81 C 0.4791(3) 0.6320(3) -0.4755(3) 0.0616(11) Uani 1 1 d . . . .
H81 H 0.3992 0.6420 -0.4562 0.074 Uiso 1 1 calc R . . .
O2 O 1.0368(13) 0.0792(8) 0.3325(9) 0.110(3) Uani 0.316(5) 1 d . P B 1
C1B C 0.997(2) -0.0468(12) 0.3041(12) 0.110(3) Uani 0.316(5) 1 d . P B 1
C1C C 1.002(2) 0.0036(10) 0.3685(13) 0.110(3) Uani 0.316(5) 1 d . P B 1
C1D C 1.007(2) 0.0097(10) 0.2349(14) 0.110(3) Uani 0.316(5) 1 d . P B 1
C1E C 1.042(2) 0.0861(12) 0.2471(11) 0.110(3) Uani 0.316(5) 1 d . P B 1
O3 O 0.915(2) -0.0180(14) 0.2558(15) 0.110(3) Uani 0.184(5) 1 d . P B 2
C2A C 0.966(3) 0.0412(19) 0.1995(15) 0.110(3) Uani 0.184(5) 1 d . P B 2
C4A C 0.966(3) -0.0291(18) 0.3245(16) 0.110(3) Uani 0.184(5) 1 d . P B 2
C8A C 1.047(3) 0.0274(19) 0.3061(17) 0.110(3) Uani 0.184(5) 1 d . P B 2
C12A C 1.076(2) 0.040(2) 0.2192(18) 0.110(3) Uani 0.184(5) 1 d . P B 2

loop_
_atom_site_aniso_label
_atom_site_aniso_U_11
_atom_site_aniso_U_22
_atom_site_aniso_U_33
_atom_site_aniso_U_23
_atom_site_aniso_U_13
_atom_site_aniso_U_12
F1 0.157(4) 0.116(3) 0.174(4) 0.023(3) -0.119(4) -0.070(3)
F2 0.132(4) 0.165(4) 0.138(4) 0.058(3) -0.086(3) -0.057(3)
F3 0.0532(18) 0.080(2) 0.205(5) -0.042(3) -0.008(2) 0.0079(16)
F4 0.101(2) 0.0602(17) 0.122(3) -0.0038(18) -0.047(2) 0.0095(16)
F5 0.122(3) 0.0682(19) 0.133(3) -0.047(2) -0.054(2) 0.0142(19)
F6 0.225(5) 0.0447(17) 0.111(3) 0.0123(18) -0.021(3) -0.031(2)
F7 0.291(7) 0.082(2) 0.077(2) 0.0374(19) -0.042(3) -0.078(3)
F8 0.145(5) 0.131(4) 0.227(7) 0.094(4) 0.011(4) -0.060(3)
F9 0.058(2) 0.274(7) 0.290(7) -0.231(6) -0.088(3) 0.059(3)
F10 0.0327(14) 0.345(7) 0.0579(18) -0.006(3) -0.0004(13) 0.014(3)
F11 0.0504(13) 0.0524(13) 0.0625(14) 0.0096(11) 0.0022(11) -0.0159(10)
F12 0.0651(15) 0.0527(13) 0.0856(17) -0.0122(12) -0.0390(13) -0.0080(11)
F13 0.0519(18) 0.260(6) 0.130(3) 0.145(4) -0.0316(19) -0.034(2)
F14 0.0707(17) 0.110(2) 0.0494(14) 0.0345(15) 0.0005(13) -0.0087(16)
F15 0.364(9) 0.054(2) 0.106(3) 0.0077(19) -0.116(4) 0.021(3)
F16 0.0529(14) 0.128(2) 0.0480(13) 0.0016(14) -0.0149(11) -0.0513(15)
F17 0.0342(11) 0.0909(18) 0.0726(16) -0.0183(14) 0.0082(11) -0.0224(12)
F18 0.0477(13) 0.0808(18) 0.0827(18) 0.0284(14) -0.0055(12) -0.0300(13)
F19 0.116(3) 0.111(2) 0.0615(17) 0.0197(16) -0.0538(17) -0.036(2)
F20 0.0464(15) 0.156(3) 0.089(2) -0.032(2) -0.0116(14) -0.0305(18)
F21 0.091(2) 0.0773(18) 0.0623(16) -0.0032(13) -0.0291(14) -0.0288(16)
F50 0.134(4) 0.337(9) 0.215(6) -0.187(6) -0.140(4) 0.134(5)
F90 0.0350(11) 0.0462(12) 0.0780(16) 0.0054(11) 0.0015(10) 0.0005(9)
C1 0.0333(17) 0.0437(18) 0.0352(16) 0.0061(14) -0.0107(13) -0.0093(14)
C2 0.0292(16) 0.0455(18) 0.0342(16) 0.0034(13) -0.0102(13) -0.0110(14)
C3 0.0295(16) 0.0471(18) 0.0327(16) 0.0041(13) -0.0117(13) -0.0061(14)
C4 0.0291(16) 0.052(2) 0.0304(16) 0.0004(14) -0.0088(13) -0.0061(14)
C5 0.0319(17) 0.056(2) 0.0322(16) 0.0060(14) -0.0095(13) -0.0144(15)
C6 0.0389(18) 0.0455(19) 0.0383(17) 0.0052(14) -0.0102(14) -0.0145(15)
C7 0.0348(17) 0.0447(19) 0.0448(19) -0.0006(15) -0.0071(14) -0.0114(15)
C8 0.0344(18) 0.049(2) 0.053(2) -0.0041(16) -0.0084(15) -0.0111(15)
C9 0.041(2) 0.063(2) 0.058(2) -0.0060(19) -0.0106(18) -0.0168(18)
C10 0.050(2) 0.060(2) 0.060(2) -0.0151(19) -0.0101(19) -0.0182(19)
C11 0.044(2) 0.050(2) 0.067(3) -0.0090(19) -0.0078(19) -0.0072(17)
C12 0.0399(19) 0.049(2) 0.056(2) -0.0012(17) -0.0126(17) -0.0110(16)
C13 0.0316(16) 0.0374(17) 0.0457(19) 0.0043(14) -0.0055(14) -0.0054(14)
C14 0.0331(17) 0.0462(19) 0.0395(18) 0.0072(14) -0.0052(14) -0.0097(14)
C15 0.050(2) 0.0426(19) 0.056(2) 0.0075(17) -0.0125(18) -0.0109(17)
C16 0.073(3) 0.043(2) 0.056(2) 0.0142(18) -0.014(2) -0.010(2)
C17 0.066(3) 0.054(2) 0.046(2) 0.0123(18) -0.0170(19) 0.002(2)
C18 0.0323(17) 0.0414(18) 0.0398(18) -0.0032(14) -0.0085(14) -0.0052(14)
C19 0.0325(16) 0.0386(17) 0.0359(16) -0.0015(13) -0.0094(13) -0.0088(13)
C20 0.0331(17) 0.0476(19) 0.0341(16) -0.0011(14) -0.0098(13) -0.0075(14)
C21 0.0383(18) 0.054(2) 0.0341(17) -0.0011(15) -0.0032(14) -0.0163(16)
C22 0.0330(17) 0.0495(19) 0.0358(17) -0.0078(14) -0.0061(14) -0.0072(15)
C23 0.0339(18) 0.061(2) 0.0403(19) -0.0074(17) -0.0038(15) -0.0039(16)
C24 0.125(6) 0.064(3) 0.073(3) 0.027(3) -0.033(3) -0.021(3)
C25 0.066(3) 0.057(3) 0.092(4) -0.019(3) -0.025(3) 0.000(2)
C26 0.061(3) 0.083(3) 0.076(3) -0.021(3) -0.031(2) -0.016(3)
C71 0.0297(17) 0.0469(19) 0.048(2) 0.0028(15) -0.0077(15) -0.0050(14)
C72 0.050(2) 0.073(3) 0.041(2) 0.0162(19) -0.0073(17) -0.006(2)
C73 0.0365(19) 0.062(2) 0.0399(19) 0.0052(17) -0.0082(15) -0.0162(17)
C75 0.054(2) 0.090(3) 0.043(2) 0.007(2) -0.0183(19) -0.018(2)
C76 0.0396(18) 0.053(2) 0.0333(17) 0.0026(15) -0.0080(14) -0.0126(16)
C77 0.0409(19) 0.056(2) 0.0427(19) 0.0046(16) -0.0110(16) -0.0036(16)
B1 0.0298(18) 0.041(2) 0.043(2) 0.0031(16) -0.0078(15) -0.0114(15)
F51A 0.038(2) 0.052(3) 0.101(4) -0.022(3) -0.022(3) 0.009(2)
F51B 0.030(3) 0.237(11) 0.063(4) 0.042(6) -0.007(3) 0.014(4)
Br01 0.02153(18) 0.0435(2) 0.0412(2) 0.00703(14) -0.00681(13) -0.01088(13)
Fe1 0.0246(3) 0.0341(3) 0.0296(3) 0.00299(19) -0.00751(19) -0.0062(2)
O1 0.0263(10) 0.0378(11) 0.0350(11) 0.0057(9) -0.0068(9) -0.0095(9)
N1 0.0292(14) 0.0544(18) 0.0518(18) -0.0161(14) -0.0023(13) -0.0075(13)
N2 0.0346(14) 0.0425(15) 0.0356(14) -0.0018(12) -0.0108(11) -0.0050(12)
N3 0.103(3) 0.0445(18) 0.0363(16) 0.0093(14) -0.0213(18) -0.033(2)
N4 0.0221(12) 0.0397(14) 0.0321(13) -0.0010(11) -0.0069(10) -0.0049(10)
N5 0.0401(16) 0.0405(15) 0.0416(16) -0.0018(12) 0.0083(13) -0.0148(13)
C30 0.041(2) 0.057(2) 0.0384(18) 0.0040(16) -0.0104(15) 0.0040(17)
C31 0.0400(18) 0.0411(18) 0.0353(17) -0.0028(14) -0.0119(14) -0.0061(14)
C32 0.047(2) 0.0452(19) 0.0370(18) 0.0009(14) -0.0115(15) -0.0052(16)
C33 0.048(2) 0.056(2) 0.0408(19) 0.0031(16) -0.0046(16) -0.0162(18)
C34 0.0361(18) 0.053(2) 0.053(2) 0.0014(17) -0.0075(16) -0.0103(16)
C35 0.0334(17) 0.0465(19) 0.0461(19) 0.0010(15) -0.0106(15) -0.0086(15)
C36 0.205(8) 0.053(3) 0.070(3) 0.020(2) -0.086(4) -0.054(4)
C38 0.379(16) 0.045(3) 0.097(5) 0.017(3) -0.143(8) -0.052(6)
C39 0.400(17) 0.046(3) 0.048(3) -0.003(3) -0.068(6) -0.030(6)
C40 0.220(8) 0.037(2) 0.038(2) 0.0052(18) 0.003(3) -0.014(3)
C41 0.109(4) 0.039(2) 0.0320(19) 0.0048(15) 0.006(2) -0.026(2)
C42 0.047(2) 0.043(2) 0.067(3) -0.0094(18) 0.0169(19) -0.0092(17)
C43 0.031(2) 0.090(3) 0.115(4) -0.057(3) -0.022(2) 0.003(2)
C44 0.0268(17) 0.064(2) 0.065(2) -0.022(2) 0.0003(16) -0.0164(17)
C45 0.033(2) 0.098(4) 0.090(3) -0.047(3) -0.001(2) -0.024(2)
C46 0.050(2) 0.076(3) 0.073(3) -0.036(2) 0.012(2) -0.033(2)
C47 0.066(3) 0.0387(19) 0.0400(19) 0.0003(15) 0.0100(18) -0.0100(18)
C48 0.0265(16) 0.056(2) 0.0423(18) -0.0012(15) -0.0093(14) -0.0082(15)
C49 0.0258(18) 0.098(3) 0.065(3) -0.008(2) -0.0129(17) -0.017(2)
C50 0.0251(14) 0.0336(15) 0.0290(14) -0.0025(12) -0.0055(12) -0.0083(12)
C51 0.0230(14) 0.0346(15) 0.0293(14) -0.0040(12) -0.0053(11) -0.0048(12)
C52 0.0309(16) 0.0450(18) 0.0378(17) 0.0020(14) -0.0084(13) -0.0040(14)
C53 0.0216(14) 0.0372(16) 0.0341(16) 0.0073(13) -0.0050(12) -0.0056(12)
C60 0.0199(13) 0.0375(16) 0.0308(15) -0.0023(12) -0.0025(11) -0.0075(12)
C79 0.070(3) 0.045(2) 0.059(3) -0.0130(19) 0.020(2) -0.023(2)
C80 0.0360(19) 0.057(2) 0.0422(19) 0.0010(16) 0.0019(15) 0.0056(16)
C81 0.0217(17) 0.093(3) 0.064(3) -0.004(2) -0.0025(17) -0.0043(19)
O2 0.108(6) 0.086(5) 0.146(7) -0.051(5) -0.059(6) 0.012(4)
C1B 0.108(6) 0.086(5) 0.146(7) -0.051(5) -0.059(6) 0.012(4)
C1C 0.108(6) 0.086(5) 0.146(7) -0.051(5) -0.059(6) 0.012(4)
C1D 0.108(6) 0.086(5) 0.146(7) -0.051(5) -0.059(6) 0.012(4)
C1E 0.108(6) 0.086(5) 0.146(7) -0.051(5) -0.059(6) 0.012(4)
O3 0.108(6) 0.086(5) 0.146(7) -0.051(5) -0.059(6) 0.012(4)
C2A 0.108(6) 0.086(5) 0.146(7) -0.051(5) -0.059(6) 0.012(4)
C4A 0.108(6) 0.086(5) 0.146(7) -0.051(5) -0.059(6) 0.012(4)
C8A 0.108(6) 0.086(5) 0.146(7) -0.051(5) -0.059(6) 0.012(4)
C12A 0.108(6) 0.086(5) 0.146(7) -0.051(5) -0.059(6) 0.012(4)

loop_
_atom_type_symbol
_atom_type_description
_atom_type_scat_dispersion_real
_atom_type_scat_dispersion_imag
_atom_type_scat_source
C C 0.0181 0.0091 'International Tables Vol C Tables 4.2.6.8 and 6.1.1.4'
H H 0.0000 0.0000 'International Tables Vol C Tables 4.2.6.8 and 6.1.1.4'
B B 0.0090 0.0039 'International Tables Vol C Tables 4.2.6.8 and 6.1.1.4'
Br Br -0.6763 1.2805 'International Tables Vol C Tables 4.2.6.8 and 6.1.1.4'
F F 0.0727 0.0534 'International Tables Vol C Tables 4.2.6.8 and 6.1.1.4'
Fe Fe -1.1336 3.1974 'International Tables Vol C Tables 4.2.6.8 and 6.1.1.4'
N N 0.0311 0.0180 'International Tables Vol C Tables 4.2.6.8 and 6.1.1.4'
O O 0.0492 0.0322 'International Tables Vol C Tables 4.2.6.8 and 6.1.1.4'

loop_
_geom_angle_atom_site_label_1
_geom_angle_atom_site_label_2
_geom_angle_atom_site_label_3
_geom_angle
_geom_angle_site_symmetry_1
_geom_angle_site_symmetry_3
C23 F9 F51B 53.0(4) . .
C2 C1 C6 115.8(3) . .
C2 C1 B1 122.5(3) . .
C6 C1 B1 121.5(3) . .
C1 C2 H2 119.0 . .
C3 C2 C1 122.1(3) . .
C3 C2 H2 119.0 . .
C2 C3 C71 117.6(3) . .
C4 C3 C2 121.3(3) . .
C4 C3 C71 121.0(3) . .
C3 C4 H4 121.2 . .
C3 C4 C5 117.5(3) . .
C5 C4 H4 121.2 . .
C4 C5 C6 121.1(3) . .
C4 C5 C73 119.6(3) . .
C6 C5 C73 119.3(3) . .
C1 C6 H6 118.9 . .
C5 C6 C1 122.1(3) . .
C5 C6 H6 118.9 . .
C8 C7 B1 121.4(3) . .
C12 C7 C8 115.8(3) . .
C12 C7 B1 122.3(3) . .
C7 C8 H8 118.8 . .
C9 C8 C7 122.4(4) . .
C9 C8 H8 118.8 . .
C8 C9 C10 120.6(4) . .
C8 C9 C26 119.6(4) . .
C10 C9 C26 119.8(4) . .
C9 C10 H10 120.9 . .
C11 C10 C9 118.3(4) . .
C11 C10 H10 120.9 . .
C10 C11 C12 120.5(4) . .
C10 C11 C25 120.6(4) . .
C12 C11 C25 118.8(4) . .
C7 C12 C11 122.4(4) . .
C7 C12 H12 118.8 . .
C11 C12 H12 118.8 . .
C14 C13 C15 115.8(3) . .
C14 C13 B1 121.7(3) . .
C15 C13 B1 122.1(3) . .
C13 C14 H14 118.5 . .
C77 C14 C13 123.0(3) . .
C77 C14 H14 118.5 . .
C13 C15 H15 119.1 . .
C16 C15 C13 121.9(4) . .
C16 C15 H15 119.1 . .
C15 C16 C24 117.6(5) . .
C17 C16 C15 120.8(4) . .
C17 C16 C24 121.5(4) . .
C16 C17 H17 120.7 . .
C16 C17 C77 118.5(4) . .
C77 C17 H17 120.7 . .
C19 C18 H18 118.9 . .
C22 C18 H18 118.9 . .
C22 C18 C19 122.3(3) . .
C18 C19 C20 115.8(3) . .
C18 C19 B1 122.5(3) . .
C20 C19 B1 121.3(3) . .
C19 C20 H20 118.9 . .
C76 C20 C19 122.2(3) . .
C76 C20 H20 118.9 . .
C22 C21 H21 121.0 . .
C76 C21 H21 121.0 . .
C76 C21 C22 118.0(3) . .
C18 C22 C23 119.3(3) . .
C21 C22 C18 120.6(3) . .
C21 C22 C23 120.0(3) . .
F9 C23 F10 106.0(5) . .
F9 C23 C22 113.7(3) . .
F9 C23 F51A 125.3(5) . .
F9 C23 F51B 78.3(6) . .
F10 C23 C22 114.4(3) . .
F10 C23 F51A 86.5(5) . .
F10 C23 F51B 121.3(5) . .
F51A C23 C22 108.0(4) . .
F51B C23 C22 116.4(4) . .
F6 C24 F7 111.7(5) . .
F6 C24 F8 103.9(6) . .
F6 C24 C16 114.0(5) . .
F7 C24 F8 102.3(6) . .
F7 C24 C16 112.8(5) . .
F8 C24 C16 111.2(5) . .
F3 C25 F4 105.2(5) . .
F3 C25 F5 107.3(5) . .
F3 C25 C11 113.6(4) . .
F4 C25 C11 112.8(4) . .
F5 C25 F4 103.7(4) . .
F5 C25 C11 113.4(4) . .
F1 C26 F2 97.4(5) . .
F1 C26 C9 113.9(5) . .
F2 C26 C9 111.6(4) . .
F50 C26 F1 110.8(5) . .
F50 C26 F2 105.1(6) . .
F50 C26 C9 116.1(4) . .
F11 C71 F12 105.2(3) . .
F11 C71 C3 112.3(3) . .
F12 C71 C3 112.8(3) . .
F90 C71 F11 106.0(3) . .
F90 C71 F12 106.1(3) . .
F90 C71 C3 113.8(3) . .
F13 C72 F14 105.0(4) . .
F13 C72 C76 113.4(4) . .
F14 C72 C76 113.2(4) . .
F15 C72 F13 107.7(6) . .
F15 C72 F14 104.8(5) . .
F15 C72 C76 112.3(4) . .
F16 C73 F17 106.8(3) . .
F16 C73 C5 112.2(3) . .
F17 C73 C5 112.9(3) . .
F18 C73 F16 106.7(3) . .
F18 C73 F17 105.6(3) . .
F18 C73 C5 112.1(3) . .
F19 C75 C77 112.5(4) . .
F20 C75 F19 107.8(4) . .
F20 C75 F21 106.4(4) . .
F20 C75 C77 111.9(4) . .
F21 C75 F19 105.3(4) . .
F21 C75 C77 112.4(4) . .
C20 C76 C21 121.1(3) . .
C20 C76 C72 118.7(3) . .
C21 C76 C72 120.1(3) . .
C14 C77 C17 119.9(4) . .
C14 C77 C75 118.8(4) . .
C17 C77 C75 121.2(4) . .
C7 B1 C1 112.6(3) . .
C7 B1 C19 102.4(3) . .
C13 B1 C1 103.4(3) . .
C13 B1 C7 114.7(3) . .
C13 B1 C19 112.2(3) . .
C19 B1 C1 112.0(3) . .
C23 F51B F9 48.7(4) . .
O1 Fe1 N1 169.42(11) . .
O1 Fe1 N2 89.68(10) . .
O1 Fe1 N3 99.28(14) . .
O1 Fe1 N4 77.92(9) . 2_764
O1 Fe1 N5 104.07(11) . .
N2 Fe1 N1 80.40(11) . .
N2 Fe1 N4 167.12(11) . 2_764
N3 Fe1 N1 78.43(14) . .
N3 Fe1 N2 96.87(12) . .
N3 Fe1 N4 88.67(12) . 2_764
N3 Fe1 N5 155.87(16) . .
N4 Fe1 N1 112.19(11) 2_764 .
N5 Fe1 N1 79.66(12) . .
N5 Fe1 N2 89.32(11) . .
N5 Fe1 N4 90.31(11) . 2_764
C50 O1 Fe1 118.60(18) . .
C30 N1 Fe1 107.6(2) . .
C30 N1 C42 108.5(3) . .
C30 N1 C43 111.9(4) . .
C42 N1 Fe1 105.7(3) . .
C43 N1 Fe1 109.4(3) . .
C43 N1 C42 113.4(3) . .
C31 N2 Fe1 116.4(2) . .
C31 N2 C35 118.7(3) . .
C35 N2 Fe1 124.3(2) . .
C36 N3 Fe1 125.0(4) . .
C36 N3 C41 118.8(5) . .
C41 N3 Fe1 115.8(3) . .
C51 N4 Fe1 115.9(2) . 2_764
C51 N4 C53 122.6(3) . .
C53 N4 Fe1 120.9(2) . 2_764
C44 N5 Fe1 117.6(2) . .
C47 N5 Fe1 123.6(3) . .
C47 N5 C44 118.8(4) . .
N1 C30 H30A 108.8 . .
N1 C30 H30B 108.8 . .
N1 C30 C31 113.7(3) . .
H30A C30 H30B 107.7 . .
C31 C30 H30A 108.8 . .
C31 C30 H30B 108.8 . .
N2 C31 C30 115.1(3) . .
N2 C31 C32 122.1(3) . .
C32 C31 C30 122.6(3) . .
C31 C32 H32 120.4 . .
C33 C32 C31 119.2(3) . .
C33 C32 H32 120.4 . .
C32 C33 H33 120.5 . .
C32 C33 C34 119.0(4) . .
C34 C33 H33 120.5 . .
C33 C34 H34 120.6 . .
C33 C34 C35 118.8(4) . .
C35 C34 H34 120.6 . .
N2 C35 C34 122.1(3) . .
N2 C35 H35 118.9 . .
C34 C35 H35 118.9 . .
N3 C36 H36 119.3 . .
N3 C36 C38 121.3(8) . .
C38 C36 H36 119.3 . .
C36 C38 H38 120.1 . .
C36 C38 C39 119.9(7) . .
C39 C38 H38 120.1 . .
C38 C39 H39 120.1 . .
C38 C39 C40 119.9(6) . .
C40 C39 H39 120.1 . .
C39 C40 H40 121.3 . .
C39 C40 C41 117.3(8) . .
C41 C40 H40 121.3 . .
N3 C41 C40 122.8(6) . .
N3 C41 C42 116.0(3) . .
C40 C41 C42 121.1(6) . .
N1 C42 C41 109.7(4) . .
N1 C42 H42A 109.7 . .
N1 C42 H42B 109.7 . .
C41 C42 H42A 109.7 . .
C41 C42 H42B 109.7 . .
H42A C42 H42B 108.2 . .
N1 C43 H43A 109.2 . .
N1 C43 H43B 109.2 . .
N1 C43 C44 112.2(3) . .
H43A C43 H43B 107.9 . .
C44 C43 H43A 109.2 . .
C44 C43 H43B 109.2 . .
N5 C44 C43 116.3(4) . .
N5 C44 C45 121.2(4) . .
C45 C44 C43 122.3(4) . .
C44 C45 H45 120.4 . .
C46 C45 C44 119.1(5) . .
C46 C45 H45 120.4 . .
C45 C46 H46 120.1 . .
C79 C46 C45 119.8(4) . .
C79 C46 H46 120.1 . .
N5 C47 H47 118.8 . .
N5 C47 C79 122.5(5) . .
C79 C47 H47 118.8 . .
C49 C48 H48 120.6 . .
C53 C48 H48 120.6 . .
C53 C48 C49 118.8(4) . .
C48 C49 H49 119.5 . .
C81 C49 C48 121.1(4) . .
C81 C49 H49 119.5 . .
O1 C50 C51 115.8(3) . 2_764
O1 C50 C60 123.6(3) . .
C60 C50 C51 120.5(3) . 2_764
N4 C51 C50 111.6(3) . 2_764
N4 C51 C60 131.2(3) . .
C60 C51 C50 117.2(3) . 2_764
C53 C52 H52 120.2 . .
C53 C52 C80 119.7(3) . .
C80 C52 H52 120.2 . .
C48 C53 N4 120.0(3) . .
C52 C53 N4 119.2(3) . .
C52 C53 C48 120.6(3) . .
C50 C60 Br01 115.0(2) . .
C50 C60 C51 121.9(3) . .
C51 C60 Br01 123.0(2) . .
C46 C79 C47 118.5(4) . .
C46 C79 H79 120.7 . .
C47 C79 H79 120.7 . .
C52 C80 H80 120.1 . .
C81 C80 C52 119.9(4) . .
C81 C80 H80 120.1 . .
C49 C81 H81 120.0 . .
C80 C81 C49 119.9(3) . .
C80 C81 H81 120.0 . .
C1C O2 C1E 112.3(14) . .
C1D C1B C1C 103.6(17) . .
O2 C1C C1B 107.4(16) . .
C1B C1D C1E 114.2(18) . .
C1D C1E O2 101.1(15) . .
C2A O3 C4A 110.0(8) . .
O3 C2A C12A 103.6(9) . .
O3 C4A C8A 102.8(13) . .
C4A C8A C12A 106.7(9) . .
C2A C12A C8A 102.0(10) . .

loop_
_geom_bond_atom_site_label_1
_geom_bond_atom_site_label_2
_geom_bond_distance
_geom_bond_site_symmetry_2
F1 C26 1.317(6) .
F2 C26 1.361(7) .
F3 C25 1.321(6) .
F4 C25 1.342(7) .
F5 C25 1.341(6) .
F6 C24 1.282(7) .
F7 C24 1.309(7) .
F8 C24 1.337(9) .
F9 C23 1.226(5) .
F9 F51B 1.598(13) .
F10 C23 1.272(5) .
F11 C71 1.338(4) .
F12 C71 1.345(4) .
F13 C72 1.297(6) .
F14 C72 1.316(5) .
F15 C72 1.280(7) .
F16 C73 1.327(4) .
F17 C73 1.330(5) .
F18 C73 1.326(5) .
F19 C75 1.344(5) .
F20 C75 1.316(5) .
F21 C75 1.341(6) .
F50 C26 1.236(7) .
F90 C71 1.335(4) .
C1 C2 1.392(5) .
C1 C6 1.400(5) .
C1 B1 1.643(5) .
C2 H2 0.9500 .
C2 C3 1.390(5) .
C3 C4 1.383(5) .
C3 C71 1.493(5) .
C4 H4 0.9500 .
C4 C5 1.385(5) .
C5 C6 1.390(5) .
C5 C73 1.503(5) .
C6 H6 0.9500 .
C7 C8 1.404(5) .
C7 C12 1.384(5) .
C7 B1 1.635(5) .
C8 H8 0.9500 .
C8 C9 1.384(6) .
C9 C10 1.389(6) .
C9 C26 1.487(6) .
C10 H10 0.9500 .
C10 C11 1.380(6) .
C11 C12 1.401(6) .
C11 C25 1.478(6) .
C12 H12 0.9500 .
C13 C14 1.395(5) .
C13 C15 1.404(5) .
C13 B1 1.633(5) .
C14 H14 0.9500 .
C14 C77 1.387(5) .
C15 H15 0.9500 .
C15 C16 1.389(6) .
C16 C17 1.388(7) .
C16 C24 1.511(7) .
C17 H17 0.9500 .
C17 C77 1.391(6) .
C18 H18 0.9500 .
C18 C19 1.398(5) .
C18 C22 1.392(5) .
C19 C20 1.400(5) .
C19 B1 1.636(5) .
C20 H20 0.9500 .
C20 C76 1.384(5) .
C21 H21 0.9500 .
C21 C22 1.387(5) .
C21 C76 1.387(5) .
C22 C23 1.501(5) .
C23 F51A 1.350(6) .
C23 F51B 1.303(8) .
C72 C76 1.498(5) .
C75 C77 1.499(6) .
Br01 C60 1.898(3) .
Fe1 O1 1.964(2) .
Fe1 N1 2.168(3) .
Fe1 N2 2.079(3) .
Fe1 N3 2.041(4) .
Fe1 N4 2.087(3) 2_764
Fe1 N5 2.056(3) .
O1 C50 1.292(4) .
N1 C30 1.478(5) .
N1 C42 1.489(5) .
N1 C43 1.481(5) .
N2 C31 1.341(5) .
N2 C35 1.346(5) .
N3 C36 1.344(6) .
N3 C41 1.353(7) .
N4 Fe1 2.087(3) 2_764
N4 C51 1.314(4) .
N4 C53 1.429(4) .
N5 C44 1.340(5) .
N5 C47 1.338(5) .
C30 H30A 0.9900 .
C30 H30B 0.9900 .
C30 C31 1.504(5) .
C31 C32 1.386(5) .
C32 H32 0.9500 .
C32 C33 1.380(6) .
C33 H33 0.9500 .
C33 C34 1.387(6) .
C34 H34 0.9500 .
C34 C35 1.388(5) .
C35 H35 0.9500 .
C36 H36 0.9500 .
C36 C38 1.375(11) .
C38 H38 0.9500 .
C38 C39 1.376(17) .
C39 H39 0.9500 .
C39 C40 1.387(12) .
C40 H40 0.9500 .
C40 C41 1.388(7) .
C41 C42 1.502(7) .
C42 H42A 0.9900 .
C42 H42B 0.9900 .
C43 H43A 0.9900 .
C43 H43B 0.9900 .
C43 C44 1.503(6) .
C44 C45 1.391(6) .
C45 H45 0.9500 .
C45 C46 1.373(7) .
C46 H46 0.9500 .
C46 C79 1.362(8) .
C47 H47 0.9500 .
C47 C79 1.384(6) .
C48 H48 0.9500 .
C48 C49 1.386(5) .
C48 C53 1.385(5) .
C49 H49 0.9500 .
C49 C81 1.379(7) .
C50 C51 1.501(4) 2_764
C50 C60 1.374(4) .
C51 C50 1.501(4) 2_764
C51 C60 1.419(4) .
C52 H52 0.9500 .
C52 C53 1.385(5) .
C52 C80 1.395(5) .
C79 H79 0.9500 .
C80 H80 0.9500 .
C80 C81 1.374(6) .
C81 H81 0.9500 .
O2 C1C 1.475(13) .
O2 C1E 1.485(12) .
C1B C1C 1.486(12) .
C1B C1D 1.481(12) .
C1D C1E 1.483(12) .
O3 C2A 1.473(13) .
O3 C4A 1.475(13) .
C2A C12A 1.478(13) .
C4A C8A 1.485(13) .
C8A C12A 1.492(13) .

loop_
_geom_torsion_atom_site_label_1
_geom_torsion_atom_site_label_2
_geom_torsion_atom_site_label_3
_geom_torsion_atom_site_label_4
_geom_torsion
_geom_torsion_site_symmetry_1
_geom_torsion_site_symmetry_4
F10 C23 F51B F9 101.7(7) . .
F13 C72 C76 C20 -22.9(6) . .
F13 C72 C76 C21 160.3(5) . .
F14 C72 C76 C20 -142.3(4) . .
F14 C72 C76 C21 40.9(6) . .
F15 C72 C76 C20 99.3(6) . .
F15 C72 C76 C21 -77.5(6) . .
F19 C75 C77 C14 170.7(4) . .
F19 C75 C77 C17 -10.2(6) . .
F20 C75 C77 C14 -67.7(5) . .
F20 C75 C77 C17 111.4(5) . .
F21 C75 C77 C14 52.0(5) . .
F21 C75 C77 C17 -128.9(4) . .
C1 C2 C3 C4 1.9(5) . .
C1 C2 C3 C71 -176.0(3) . .
C2 C1 C6 C5 0.7(5) . .
C2 C1 B1 C7 -145.2(3) . .
C2 C1 B1 C13 90.4(4) . .
C2 C1 B1 C19 -30.5(4) . .
C2 C3 C4 C5 -0.6(5) . .
C2 C3 C71 F11 50.9(4) . .
C2 C3 C71 F12 -67.7(4) . .
C2 C3 C71 F90 171.4(3) . .
C3 C4 C5 C6 -0.6(5) . .
C3 C4 C5 C73 -178.5(3) . .
C4 C3 C71 F11 -127.0(3) . .
C4 C3 C71 F12 114.4(4) . .
C4 C3 C71 F90 -6.5(5) . .
C4 C5 C6 C1 0.6(5) . .
C4 C5 C73 F16 102.0(4) . .
C4 C5 C73 F17 -18.7(5) . .
C4 C5 C73 F18 -137.9(4) . .
C6 C1 C2 C3 -1.9(5) . .
C6 C1 B1 C7 39.9(4) . .
C6 C1 B1 C13 -84.4(4) . .
C6 C1 B1 C19 154.6(3) . .
C6 C5 C73 F16 -75.8(4) . .
C6 C5 C73 F17 163.4(3) . .
C6 C5 C73 F18 44.3(5) . .
C7 C8 C9 C10 0.8(6) . .
C7 C8 C9 C26 -177.7(4) . .
C8 C7 C12 C11 -1.1(6) . .
C8 C7 B1 C1 34.7(5) . .
C8 C7 B1 C13 152.5(3) . .
C8 C7 B1 C19 -85.7(4) . .
C8 C9 C10 C11 -0.7(6) . .
C8 C9 C26 F1 -155.9(5) . .
C8 C9 C26 F2 95.1(5) . .
C8 C9 C26 F50 -25.4(9) . .
C9 C10 C11 C12 -0.4(6) . .
C9 C10 C11 C25 -178.5(4) . .
C10 C9 C26 F1 25.6(7) . .
C10 C9 C26 F2 -83.5(6) . .
C10 C9 C26 F50 156.0(7) . .
C10 C11 C12 C7 1.4(6) . .
C10 C11 C25 F3 121.5(5) . .
C10 C11 C25 F4 -118.9(5) . .
C10 C11 C25 F5 -1.4(7) . .
C12 C7 C8 C9 0.1(6) . .
C12 C7 B1 C1 -154.5(3) . .
C12 C7 B1 C13 -36.6(5) . .
C12 C7 B1 C19 85.2(4) . .
C12 C11 C25 F3 -56.7(7) . .
C12 C11 C25 F4 62.9(6) . .
C12 C11 C25 F5 -179.5(5) . .
C13 C14 C77 C17 -1.0(6) . .
C13 C14 C77 C75 178.1(4) . .
C13 C15 C16 C17 -1.4(7) . .
C13 C15 C16 C24 -178.9(5) . .
C14 C13 C15 C16 -0.6(6) . .
C14 C13 B1 C1 -83.0(4) . .
C14 C13 B1 C7 154.1(3) . .
C14 C13 B1 C19 37.8(4) . .
C15 C13 C14 C77 1.8(5) . .
C15 C13 B1 C1 89.1(4) . .
C15 C13 B1 C7 -33.9(5) . .
C15 C13 B1 C19 -150.1(3) . .
C15 C16 C17 C77 2.2(7) . .
C15 C16 C24 F6 61.2(8) . .
C15 C16 C24 F7 -170.1(5) . .
C15 C16 C24 F8 -55.8(8) . .
C16 C17 C77 C14 -1.0(6) . .
C16 C17 C77 C75 179.9(4) . .
C17 C16 C24 F6 -116.2(6) . .
C17 C16 C24 F7 12.5(9) . .
C17 C16 C24 F8 126.7(6) . .
C18 C19 C20 C76 -0.9(5) . .
C18 C19 B1 C1 149.4(3) . .
C18 C19 B1 C7 -89.8(4) . .
C18 C19 B1 C13 33.7(4) . .
C18 C22 C23 F9 -92.0(7) . .
C18 C22 C23 F10 146.0(5) . .
C18 C22 C23 F51A 51.6(5) . .
C18 C22 C23 F51B -3.7(8) . .
C19 C18 C22 C21 1.0(5) . .
C19 C18 C22 C23 179.3(3) . .
C19 C20 C76 C21 0.1(5) . .
C19 C20 C76 C72 -176.6(4) . .
C20 C19 B1 C1 -37.5(4) . .
C20 C19 B1 C7 83.4(4) . .
C20 C19 B1 C13 -153.1(3) . .
C21 C22 C23 F9 86.3(7) . .
C21 C22 C23 F10 -35.7(6) . .
C21 C22 C23 F51A -130.1(4) . .
C21 C22 C23 F51B 174.6(7) . .
C22 C18 C19 C20 0.3(5) . .
C22 C18 C19 B1 173.8(3) . .
C22 C21 C76 C20 1.2(5) . .
C22 C21 C76 C72 177.9(4) . .
C22 C23 F51B F9 -110.8(5) . .
C24 C16 C17 C77 179.6(5) . .
C25 C11 C12 C7 179.5(4) . .
C26 C9 C10 C11 177.9(4) . .
C71 C3 C4 C5 177.3(3) . .
C73 C5 C6 C1 178.4(3) . .
C76 C21 C22 C18 -1.8(5) . .
C76 C21 C22 C23 180.0(3) . .
B1 C1 C2 C3 -177.0(3) . .
B1 C1 C6 C5 175.9(3) . .
B1 C7 C8 C9 171.5(3) . .
B1 C7 C12 C11 -172.5(4) . .
B1 C13 C14 C77 174.3(3) . .
B1 C13 C15 C16 -173.1(4) . .
B1 C19 C20 C76 -174.5(3) . .
F51B F9 C23 F10 -119.5(5) . .
F51B F9 C23 C22 113.9(5) . .
Fe1 O1 C50 C51 -3.2(3) . 2_764
Fe1 O1 C50 C60 173.5(2) . .
Fe1 N1 C30 C31 -27.1(4) . .
Fe1 N1 C42 C41 -38.4(4) . .
Fe1 N1 C43 C44 23.5(5) . .
Fe1 N2 C31 C30 -13.7(4) . .
Fe1 N2 C31 C32 171.5(3) . .
Fe1 N2 C35 C34 -171.6(3) . .
Fe1 N3 C36 C38 171.2(5) . .
Fe1 N3 C41 C40 -172.4(3) . .
Fe1 N3 C41 C42 4.8(4) . .
Fe1 N4 C51 C50 4.3(3) 2_764 2_764
Fe1 N4 C51 C60 -177.7(3) 2_764 .
Fe1 N4 C53 C48 76.5(4) 2_764 .
Fe1 N4 C53 C52 -98.3(3) 2_764 .
Fe1 N5 C44 C43 8.6(5) . .
Fe1 N5 C44 C45 -176.7(3) . .
Fe1 N5 C47 C79 177.4(3) . .
O1 C50 C60 Br01 -7.3(4) . .
O1 C50 C60 C51 176.7(3) . .
N1 C30 C31 N2 28.1(5) . .
N1 C30 C31 C32 -157.1(3) . .
N1 C43 C44 N5 -22.0(6) . .
N1 C43 C44 C45 163.3(5) . .
N2 C31 C32 C33 0.6(5) . .
N3 C36 C38 C39 0.5(11) . .
N3 C41 C42 N1 24.2(5) . .
N4 C51 C60 Br01 12.8(5) . .
N4 C51 C60 C50 -171.4(3) . .
N5 C44 C45 C46 -1.5(7) . .
N5 C47 C79 C46 -0.3(6) . .
C30 N1 C42 C41 76.8(4) . .
C30 N1 C43 C44 -95.7(5) . .
C30 C31 C32 C33 -173.8(4) . .
C31 N2 C35 C34 -0.7(5) . .
C31 C32 C33 C34 -0.3(6) . .
C32 C33 C34 C35 -0.4(6) . .
C33 C34 C35 N2 0.9(6) . .
C35 N2 C31 C30 174.7(3) . .
C35 N2 C31 C32 -0.1(5) . .
C36 N3 C41 C40 0.3(6) . .
C36 N3 C41 C42 177.5(4) . .
C36 C38 C39 C40 0.2(12) . .
C38 C39 C40 C41 -0.6(10) . .
C39 C40 C41 N3 0.4(8) . .
C39 C40 C41 C42 -176.6(5) . .
C40 C41 C42 N1 -158.5(4) . .
C41 N3 C36 C38 -0.8(8) . .
C42 N1 C30 C31 -140.9(3) . .
C42 N1 C43 C44 141.2(4) . .
C43 N1 C30 C31 93.2(4) . .
C43 N1 C42 C41 -158.2(4) . .
C43 C44 C45 C46 172.9(5) . .
C44 N5 C47 C79 -0.5(5) . .
C44 C45 C46 C79 0.7(7) . .
C45 C46 C79 C47 0.1(6) . .
C47 N5 C44 C43 -173.4(4) . .
C47 N5 C44 C45 1.4(6) . .
C48 C49 C81 C80 -0.3(8) . .
C49 C48 C53 N4 -176.4(4) . .
C49 C48 C53 C52 -1.7(6) . .
C50 C51 C60 Br01 -169.2(2) 2_764 .
C50 C51 C60 C50 6.5(5) 2_764 .
C51 N4 C53 C48 -112.9(4) . .
C51 N4 C53 C52 72.3(4) . .
C51 C50 C60 Br01 169.3(2) 2_764 .
C51 C50 C60 C51 -6.7(5) 2_764 .
C52 C80 C81 C49 -0.3(7) . .
C53 N4 C51 C50 -166.7(3) . 2_764
C53 N4 C51 C60 11.3(5) . .
C53 C48 C49 C81 1.2(7) . .
C53 C52 C80 C81 -0.1(6) . .
C80 C52 C53 N4 175.9(3) . .
C80 C52 C53 C48 1.1(5) . .
C1B C1D C1E O2 -8(2) . .
C1C O2 C1E C1D 0(2) . .
C1C C1B C1D C1E 13(3) . .
C1D C1B C1C O2 -12(2) . .
C1E O2 C1C C1B 7(2) . .
O3 C2A C12A C8A -36(3) . .
O3 C4A C8A C12A -24(2) . .
C2A O3 C4A C8A 1(3) . .
C4A O3 C2A C12A 22(3) . .
C4A C8A C12A C2A 38(3) . .

loop_
_smtbx_masks_void_nr
_smtbx_masks_void_average_x
_smtbx_masks_void_average_y
_smtbx_masks_void_average_z
_smtbx_masks_void_volume
_smtbx_masks_void_count_electrons
1 -0.349 0.069 0.703 267.1 60.2
2 0.349 0.931 0.297 267.1 58.7
